data_2012299
loop_
_publ_author_name
'Wang, Zheng'
'Nesterov, Vladimir N.'
'Borbulevych, Oleg Ya.'
'Clark, Ronald D.'
'Antipin, Mikhail Yu.'
'Timofeeva, Tatiana V.'

_publ_section_title
;
 Indole- and carbazole-substituted pyridinium iodide salts: a rare case
 of conformational isomerism in crystals
;
_journal_issue 11
_journal_name_full 'Acta Crystallographica Section C'
_journal_page_first 1343
_journal_page_last 1348
_journal_paper_doi 10.1107/S010827010101397X
_journal_volume 57
_journal_year 2001
_chemical_formula_iupac 'C22 H21 N2 1+, I 1-'
_chemical_formula_moiety 'C22 H21 N2 1+, I 1-'
_chemical_formula_sum 'C22 H21 I N2'
_chemical_formula_weight 440.31
_chemical_name_systematic
;
(E)-4-(9-ethylcarbazol-3-ylvinyl)-N-methylpyridinium iodide
;
_space_group_IT_number 2
_symmetry_cell_setting triclinic
_symmetry_space_group_name_Hall '-P 1'
_symmetry_space_group_name_H-M 'P -1'
_audit_creation_method SHELXL-97
_cell_angle_alpha 82.27(3)
_cell_angle_beta 87.36(2)
_cell_angle_gamma 87.42(3)
_cell_formula_units_Z 4
_cell_length_a 7.554(2)
_cell_length_b 16.046(6)
_cell_length_c 16.295(5)
_cell_measurement_reflns_used 547
_cell_measurement_temperature 110(2)
_cell_measurement_theta_max 24
_cell_measurement_theta_min 2
_cell_volume 1953.6(11)
_computing_cell_refinement SMART
_computing_data_collection 'SMART (Bruker, 1998)'
_computing_data_reduction 'SAINT (Bruker, 1998)'
_computing_molecular_graphics 'SHELXTL97 (Sheldrick, 1997b)'
_computing_publication_material SHELXTL97
_computing_structure_refinement 'SHELXL97 (Sheldrick, 1997a)'
_computing_structure_solution 'SHELXS97 (Sheldrick, 1997a)'
_diffrn_ambient_temperature 110(2)
_diffrn_measured_fraction_theta_full .991
_diffrn_measured_fraction_theta_max .991
_diffrn_measurement_device_type 'Bruker SMART CCD area-detector'
_diffrn_measurement_method '\f and \w'
_diffrn_radiation_monochromator graphite
_diffrn_radiation_source 'fine-focus sealed tube'
_diffrn_radiation_type MoK\a
_diffrn_radiation_wavelength .71073
_diffrn_reflns_av_R_equivalents .0245
_diffrn_reflns_av_sigmaI/netI .0532
_diffrn_reflns_limit_h_max 9
_diffrn_reflns_limit_h_min -9
_diffrn_reflns_limit_k_max 20
_diffrn_reflns_limit_k_min -20
_diffrn_reflns_limit_l_max 21
_diffrn_reflns_limit_l_min -20
_diffrn_reflns_number 15654
_diffrn_reflns_theta_full 27.50
_diffrn_reflns_theta_max 27.50
_diffrn_reflns_theta_min 2.56
_diffrn_standards_number 0
_exptl_absorpt_coefficient_mu 1.645
_exptl_absorpt_correction_T_max .853
_exptl_absorpt_correction_T_min .493
_exptl_absorpt_correction_type multi-scan
_exptl_absorpt_process_details '(SADABS; Bruker, 1998)'
_exptl_crystal_colour yellow
_exptl_crystal_density_diffrn 1.497
_exptl_crystal_density_method 'not measured'
_exptl_crystal_description needle
_exptl_crystal_F_000 880
_exptl_crystal_size_max .50
_exptl_crystal_size_mid .10
_exptl_crystal_size_min .10
_refine_diff_density_max 1.76
_refine_diff_density_min -.53
_refine_ls_extinction_method none
_refine_ls_goodness_of_fit_ref .909
_refine_ls_hydrogen_treatment constr
_refine_ls_matrix_type full
_refine_ls_number_parameters 464
_refine_ls_number_reflns 8901
_refine_ls_number_restraints 0
_refine_ls_restrained_S_all .909
_refine_ls_R_factor_all .0575
_refine_ls_R_factor_gt .0408
_refine_ls_shift/su_max .002
_refine_ls_shift/su_mean .000
_refine_ls_structure_factor_coef Fsqd
_refine_ls_weighting_details 'calc w = 1/[\s^2^(Fo^2^)+(0.0531P)^2^] where P = (Fo^2^+2Fc^2^)/3'
_refine_ls_weighting_scheme calc
_refine_ls_wR_factor_ref .0955
_reflns_number_gt 6571
_reflns_number_total 8901
_reflns_threshold_expression I>2\s(I)
_cod_data_source_file bm1458.cif
_cod_data_source_block III
_cod_depositor_comments
;
The following automatic conversions were performed:
'_symmetry_cell_setting' value 'Triclinic' changed to 'triclinic'
according to '/home/saulius/struct/CIF-dictionaries/cif_core.dic'
dictionary named 'cif_core.dic' version 2.4.1 from 2010-06-29.

Automatic conversion script
Id: cif_fix_enum 1527 2010-12-29 10:47:43Z saulius 

The following automatic conversions were performed:

'_symmetry_cell_setting' value 'Triclinic' changed to 'triclinic'
according to /home/saulius/struct/CIF-dictionaries/cif_core.dic
dictionary named 'cif_core.dic' version 2.4.1 from
2010-06-29.

'_exptl_absorpt_correction_type' value 'Multi-scan'
changed to 'multi-scan' according to
/home/saulius/struct/CIF-dictionaries/cif_core.dic dictionary named
'cif_core.dic' version 2.4.1 from 2010-06-29.

Automatic conversion script
Id: cif_fix_values 1715 2011-07-08 13:25:40Z adriana 
;
_cod_original_cell_volume 1953.5(10)
_cod_database_code 2012299
_cod_database_fobs_code 2012299

loop_
_symmetry_equiv_pos_as_xyz
'x, y, z'
'-x, -y, -z'

loop_
_atom_site_label
_atom_site_fract_x
_atom_site_fract_y
_atom_site_fract_z
_atom_site_U_iso_or_equiv
_atom_site_adp_type
_atom_site_calc_flag
_atom_site_refinement_flags
_atom_site_occupancy
_atom_site_disorder_assembly
_atom_site_disorder_group
_atom_site_type_symbol
I1 .36199(3) .918785(14) .184615(12) .03059(8) Uani d . 1 . . I
N1 .4388(3) .71476(17) .39461(15) .0272(6) Uani d . 1 . . N
N2 -.1844(3) .81231(17) .98128(15) .0263(6) Uani d . 1 . . N
C1 .4207(4) .7963(2) .40724(19) .0291(7) Uani d . 1 . . C
H1 .4585 .8392 .3650 .035 Uiso calc R 1 . . H
C2 .3483(4) .8174(2) .48051(19) .0293(7) Uani d . 1 . . C
H2 .3377 .8749 .4889 .035 Uiso calc R 1 . . H
C3 .2888(4) .7545(2) .54400(18) .0279(7) Uani d . 1 . . C
C4 .3133(5) .6706(2) .5288(2) .0357(8) Uani d . 1 . . C
H4 .2794 .6262 .5703 .043 Uiso calc R 1 . . H
C5 .3864(5) .6524(2) .4540(2) .0348(8) Uani d . 1 . . C
H5 .4002 .5955 .4439 .042 Uiso calc R 1 . . H
C6 .2083(4) .7799(2) .62021(19) .0307(7) Uani d . 1 . . C
H6 .2063 .8381 .6256 .037 Uiso calc R 1 . . H
C7 .1366(4) .7282(2) .68358(19) .0307(7) Uani d . 1 . . C
H7 .1413 .6698 .6789 .037 Uiso calc R 1 . . H
C8 .0518(4) .7542(2) .75929(18) .0281(7) Uani d . 1 . . C
C9 .0243(4) .8404(2) .76873(19) .0308(7) Uani d . 1 . . C
H9 .0606 .8815 .7244 .037 Uiso calc R 1 . . H
C10 -.0531(4) .8675(2) .83980(18) .0267(7) Uani d . 1 . . C
H10 -.0713 .9256 .8448 .032 Uiso calc R 1 . . H
C11 -.1035(4) .8039(2) .90449(18) .0246(6) Uani d . 1 . . C
C12 -.0778(4) .7172(2) .89690(18) .0250(7) Uani d . 1 . . C
C13 -.0023(4) .6928(2) .82357(18) .0266(7) Uani d . 1 . . C
H13 .0123 .6348 .8174 .032 Uiso calc R 1 . . H
C14 -.1467(4) .6707(2) .97358(18) .0262(7) Uani d . 1 . . C
C15 -.1610(5) .5847(2) 1.0031(2) .0329(8) Uani d . 1 . . C
H15 -.1214 .5431 .9694 .040 Uiso calc R 1 . . H
C16 -.2341(5) .5613(2) 1.0826(2) .0360(8) Uani d . 1 . . C
H16 -.2427 .5034 1.1035 .043 Uiso calc R 1 . . H
C17 -.2951(5) .6230(2) 1.1319(2) .0344(8) Uani d . 1 . . C
H17 -.3433 .6058 1.1861 .041 Uiso calc R 1 . . H
C18 -.2867(4) .7090(2) 1.10334(19) .0303(7) Uani d . 1 . . C
H18 -.3309 .7504 1.1364 .036 Uiso calc R 1 . . H
C19 -.2106(4) .7316(2) 1.02402(18) .0241(6) Uani d . 1 . . C
C20 .5187(5) .6932(2) .31522(19) .0342(8) Uani d . 1 . . C
H20A .4655 .6425 .3015 .051 Uiso calc R 1 . . H
H20B .6468 .6828 .3204 .051 Uiso calc R 1 . . H
H20C .4967 .7400 .2712 .051 Uiso calc R 1 . . H
C21 -.2402(4) .8916(2) 1.01209(19) .0285(7) Uani d . 1 . . C
H21A -.3584 .8853 1.0406 .034 Uiso calc R 1 . . H
H21B -.2513 .9366 .9645 .034 Uiso calc R 1 . . H
C22 -.1095(5) .9174(2) 1.0720(2) .0418(9) Uani d . 1 . . C
H22A -.1547 .9690 1.0931 .063 Uiso calc R 1 . . H
H22B .0057 .9274 1.0430 .063 Uiso calc R 1 . . H
H22C -.0955 .8723 1.1185 .063 Uiso calc R 1 . . H
I1' .36709(10) .47233(4) .27656(3) .06087(17) Uani d P .83 A 1 I
I1'' .3110(6) .4804(2) .2392(2) .0829(11) Uani d P .17 B 2 I
N1' .6971(3) .28531(18) -.02850(15) .0291(6) Uani d . 1 . . N
N2' .0910(4) .14567(17) .58059(16) .0291(6) Uani d . 1 . . N
C1' .6416(5) .3492(2) .0140(2) .0338(8) Uani d . 1 . . C
H1' .6533 .4056 -.0113 .041 Uiso calc R 1 . . H
C2' .5696(5) .3340(2) .0920(2) .0362(8) Uani d . 1 . . C
H2' .5325 .3800 .1207 .043 Uiso calc R 1 . . H
C3' .5489(4) .2505(2) .1316(2) .0340(8) Uani d . 1 . . C
C4' .6063(5) .1852(2) .0863(2) .0344(8) Uani d . 1 . . C
H4' .5942 .1281 .1097 .041 Uiso calc R 1 . . H
C5' .6810(5) .2049(2) .0070(2) .0355(8) Uani d . 1 . . C
H5' .7220 .1606 -.0231 .043 Uiso calc R 1 . . H
C6' .4684(5) .2398(2) .2164(2) .0377(8) Uani d . 1 . . C
H6' .4406 .2897 .2404 .045 Uiso calc R 1 . . H
C7' .4307(5) .1679(2) .2626(2) .0360(8) Uani d . 1 . . C
H7' .4593 .1171 .2400 .043 Uiso calc R 1 . . H
C8' .3473(5) .1613(2) .3468(2) .0356(8) Uani d . 1 . . C
C9' .3119(5) .0810(2) .3889(2) .0372(8) Uani d . 1 . . C
H9' .3459 .0331 .3624 .045 Uiso calc R 1 . . H
C10' .2293(4) .0684(2) .4673(2) .0324(7) Uani d . 1 . . C
H10' .2080 .0135 .4947 .039 Uiso calc R 1 . . H
C11' .1786(4) .1405(2) .50445(19) .0302(7) Uani d . 1 . . C
C12' .2143(4) .2226(2) .46416(19) .0300(7) Uani d . 1 . . C
C13' .2981(4) .2325(2) .3843(2) .0334(8) Uani d . 1 . . C
H13' .3207 .2871 .3565 .040 Uiso calc R 1 . . H
C14' .1476(4) .2809(2) .5197(2) .0309(7) Uani d . 1 . . C
C15' .1426(5) .3687(2) .5159(2) .0386(8) Uani d . 1 . . C
H15' .1915 .4028 .4688 .046 Uiso calc R 1 . . H
C16' .0656(5) .4047(3) .5813(3) .0472(10) Uani d . 1 . . C
H16' .0615 .4642 .5795 .057 Uiso calc R 1 . . H
C17' -.0084(5) .3538(3) .6521(2) .0458(10) Uani d . 1 . . C
H17' -.0620 .3805 .6962 .055 Uiso calc R 1 . . H
C18' -.0045(5) .2661(3) .6588(2) .0380(8) Uani d . 1 . . C
H18' -.0523 .2324 .7064 .046 Uiso calc R 1 . . H
C19' .0741(4) .2308(2) .5915(2) .0304(7) Uani d . 1 . . C
C20' .7766(5) .3055(3) -.11310(19) .0393(9) Uani d . 1 . . C
H20D .7685 .2571 -.1434 .059 Uiso calc R 1 . . H
H20E .9015 .3184 -.1097 .059 Uiso calc R 1 . . H
H20F .7126 .3544 -.1422 .059 Uiso calc R 1 . . H
C21' .0529(4) .0743(2) .64429(19) .0319(7) Uani d . 1 . . C
H21C .0256 .0249 .6173 .038 Uiso calc R 1 . . H
H21D -.0524 .0887 .6788 .038 Uiso calc R 1 . . H
C22' .2115(5) .0519(2) .6996(2) .0411(9) Uani d . 1 . . C
H22D .1777 .0097 .7462 .062 Uiso calc R 1 . . H
H22E .2481 .1026 .7207 .062 Uiso calc R 1 . . H
H22F .3103 .0291 .6671 .062 Uiso calc R 1 . . H

loop_
_atom_site_aniso_label
_atom_site_aniso_U_11
_atom_site_aniso_U_22
_atom_site_aniso_U_33
_atom_site_aniso_U_12
_atom_site_aniso_U_13
_atom_site_aniso_U_23
I1 .03226(12) .03371(13) .02567(12) .00207(9) .00106(8) -.00530(8)
N1 .0271(14) .0343(16) .0207(13) .0004(12) -.0003(11) -.0058(11)
N2 .0288(14) .0300(15) .0205(13) -.0016(12) .0030(10) -.0056(11)
C1 .0302(17) .0340(19) .0232(16) -.0036(14) .0002(13) -.0044(13)
C2 .0299(17) .0325(19) .0263(16) -.0006(14) .0006(13) -.0072(13)
C3 .0235(16) .040(2) .0216(15) -.0011(14) -.0009(12) -.0071(13)
C4 .042(2) .038(2) .0258(17) -.0054(16) .0029(14) .0007(14)
C5 .043(2) .0309(19) .0303(18) -.0014(16) .0019(15) -.0033(14)
C6 .0289(17) .038(2) .0263(17) -.0030(15) .0001(13) -.0068(14)
C7 .0290(17) .040(2) .0232(16) .0021(15) -.0010(13) -.0054(14)
C8 .0255(16) .0353(19) .0230(16) -.0012(14) -.0015(13) -.0020(13)
C9 .0295(17) .038(2) .0241(16) -.0043(15) .0002(13) -.0023(14)
C10 .0260(16) .0282(17) .0255(16) -.0015(13) -.0009(13) -.0025(13)
C11 .0212(15) .0306(18) .0218(15) -.0019(13) .0018(12) -.0037(12)
C12 .0220(15) .0300(18) .0229(15) .0025(13) -.0012(12) -.0037(12)
C13 .0257(16) .0291(17) .0248(16) .0024(13) .0016(12) -.0046(13)
C14 .0224(16) .0316(18) .0243(16) .0002(13) .0020(12) -.0036(13)
C15 .039(2) .0305(19) .0286(17) .0038(15) .0040(14) -.0043(14)
C16 .044(2) .0294(19) .0317(18) -.0006(16) .0081(15) .0016(14)
C17 .039(2) .039(2) .0237(16) -.0053(16) .0086(14) -.0028(14)
C18 .0244(16) .041(2) .0255(16) .0002(14) .0074(13) -.0079(14)
C19 .0220(15) .0264(17) .0240(15) .0011(13) .0001(12) -.0045(12)
C20 .039(2) .040(2) .0242(17) -.0001(16) .0033(14) -.0082(14)
C21 .0315(17) .0267(17) .0271(16) .0019(14) .0030(13) -.0056(13)
C22 .046(2) .042(2) .040(2) -.0030(18) -.0045(17) -.0151(16)
I1' .0908(4) .0245(2) .0643(4) -.0067(2) .0415(3) -.0082(2)
I1'' .121(3) .0291(12) .096(3) -.0115(15) .055(2) -.0165(17)
N1' .0270(14) .0377(17) .0232(13) -.0004(12) .0005(11) -.0069(11)
N2' .0265(14) .0340(16) .0262(14) -.0029(12) .0034(11) -.0027(11)
C1' .0356(19) .034(2) .0330(18) -.0037(15) .0017(14) -.0089(14)
C2' .0351(19) .047(2) .0285(18) -.0022(16) .0022(14) -.0125(15)
C3' .0250(17) .051(2) .0269(17) -.0035(16) -.0036(13) -.0081(15)
C4' .0340(19) .0331(19) .0343(19) -.0053(15) -.0087(15) .0054(14)
C5' .0348(19) .037(2) .0362(19) -.0001(16) -.0071(15) -.0095(15)
C6' .0332(19) .041(2) .041(2) -.0011(16) -.0046(15) -.0101(16)
C7' .0311(18) .041(2) .0377(19) -.0021(16) -.0068(15) -.0087(16)
C8' .0283(18) .050(2) .0292(18) -.0049(16) -.0025(14) -.0081(16)
C9' .0302(18) .049(2) .0342(19) -.0033(16) -.0008(15) -.0126(16)
C10' .0296(18) .039(2) .0293(17) -.0028(15) .0008(14) -.0070(14)
C11' .0222(16) .043(2) .0244(16) -.0022(14) -.0026(13) -.0012(14)
C12' .0220(16) .040(2) .0275(17) -.0015(14) -.0052(13) .0003(14)
C13' .0258(17) .042(2) .0296(17) -.0060(15) -.0046(14) .0075(15)
C14' .0247(17) .0327(19) .0336(18) -.0005(14) -.0032(13) .0022(14)
C15' .0310(19) .039(2) .045(2) -.0006(16) .0007(16) .0000(16)
C16' .041(2) .033(2) .068(3) .0010(17) -.010(2) -.0048(19)
C17' .036(2) .052(3) .051(2) .0031(19) .0004(17) -.0155(19)
C18' .0300(18) .049(2) .0357(19) .0058(16) .0001(15) -.0104(16)
C19' .0227(16) .037(2) .0315(17) .0001(14) -.0028(13) -.0035(14)
C20' .037(2) .059(3) .0225(17) -.0070(18) .0017(14) -.0039(16)
C21' .0288(17) .041(2) .0263(17) -.0083(15) .0028(13) -.0043(14)
C22' .052(2) .042(2) .0291(18) -.0136(18) -.0078(16) .0037(15)

loop_
_atom_type_symbol
_atom_type_description
_atom_type_scat_dispersion_real
_atom_type_scat_dispersion_imag
_atom_type_scat_source
C C .0033 .0016 'International Tables Vol C Tables 4.2.6.8 and 6.1.1.4'
H H .0000 .0000 'International Tables Vol C Tables 4.2.6.8 and 6.1.1.4'
N N .0061 .0033 'International Tables Vol C Tables 4.2.6.8 and 6.1.1.4'
I I -.4742 1.8119 'International Tables Vol C Tables 4.2.6.8 and 6.1.1.4'

loop_
_geom_angle_atom_site_label_1
_geom_angle_atom_site_label_2
_geom_angle_atom_site_label_3
_geom_angle
_geom_angle_publ_flag
C1 N1 C5 120.9(3) no
C1 N1 C20 119.6(3) no
C5 N1 C20 119.5(3) no
C11 N2 C19 108.4(3) no
C11 N2 C21 126.3(3) no
C19 N2 C21 125.2(3) no
N1 C1 C2 120.4(3) no
N1 C1 H1 119.8 no
C2 C1 H1 119.8 no
C1 C2 C3 120.8(3) no
C1 C2 H2 119.6 no
C3 C2 H2 119.6 no
C4 C3 C2 116.8(3) no
C4 C3 C6 124.2(3) no
C2 C3 C6 119.0(3) no
C5 C4 C3 120.3(3) no
C5 C4 H4 119.8 no
C3 C4 H4 119.8 no
N1 C5 C4 120.7(3) no
N1 C5 H5 119.6 no
C4 C5 H5 119.6 no
C7 C6 C3 125.8(3) no
C7 C6 H6 117.1 no
C3 C6 H6 117.1 no
C6 C7 C8 125.6(3) no
C6 C7 H7 117.2 no
C8 C7 H7 117.2 no
C13 C8 C9 119.4(3) no
C13 C8 C7 119.3(3) no
C9 C8 C7 121.3(3) no
C10 C9 C8 123.0(3) no
C10 C9 H9 118.5 no
C8 C9 H9 118.5 no
C9 C10 C11 116.4(3) no
C9 C10 H10 121.8 no
C11 C10 H10 121.8 no
N2 C11 C12 109.1(3) no
N2 C11 C10 128.9(3) no
C12 C11 C10 121.9(3) no
C13 C12 C11 119.7(3) no
C13 C12 C14 133.3(3) no
C11 C12 C14 107.0(3) no
C12 C13 C8 119.6(3) no
C12 C13 H13 120.2 no
C8 C13 H13 120.2 no
C15 C14 C19 119.5(3) no
C15 C14 C12 134.2(3) no
C19 C14 C12 106.2(3) no
C16 C15 C14 119.1(3) no
C16 C15 H15 120.5 no
C14 C15 H15 120.5 no
C15 C16 C17 120.4(3) no
C15 C16 H16 119.8 no
C17 C16 H16 119.8 no
C18 C17 C16 121.8(3) no
C18 C17 H17 119.1 no
C16 C17 H17 119.1 no
C19 C18 C17 117.2(3) no
C19 C18 H18 121.4 no
C17 C18 H18 121.4 no
C18 C19 N2 128.8(3) no
C18 C19 C14 122.0(3) no
N2 C19 C14 109.2(3) no
N1 C20 H20A 109.5 no
N1 C20 H20B 109.5 no
H20A C20 H20B 109.5 no
N1 C20 H20C 109.5 no
H20A C20 H20C 109.5 no
H20B C20 H20C 109.5 no
N2 C21 C22 112.3(3) no
N2 C21 H21A 109.2 no
C22 C21 H21A 109.2 no
N2 C21 H21B 109.2 no
C22 C21 H21B 109.2 no
H21A C21 H21B 107.9 no
C21 C22 H22A 109.5 no
C21 C22 H22B 109.5 no
H22A C22 H22B 109.5 no
C21 C22 H22C 109.5 no
H22A C22 H22C 109.5 no
H22B C22 H22C 109.5 no
C5' N1' C1' 119.8(3) no
C5' N1' C20' 121.3(3) no
C1' N1' C20' 118.9(3) no
C11' N2' C19' 107.7(3) no
C11' N2' C21' 125.7(3) no
C19' N2' C21' 125.7(3) no
N1' C1' C2' 121.2(3) no
N1' C1' H1' 119.4 no
C2' C1' H1' 119.4 no
C1' C2' C3' 121.0(3) no
C1' C2' H2' 119.5 no
C3' C2' H2' 119.5 no
C4' C3' C2' 116.9(3) no
C4' C3' C6' 125.6(3) no
C2' C3' C6' 117.4(3) no
C5' C4' C3' 119.3(3) no
C5' C4' H4' 120.4 no
C3' C4' H4' 120.4 no
N1' C5' C4' 121.8(3) no
N1' C5' H5' 119.1 no
C4' C5' H5' 119.1 no
C7' C6' C3' 127.0(4) no
C7' C6' H6' 116.5 no
C3' C6' H6' 116.5 no
C6' C7' C8' 124.4(4) no
C6' C7' H7' 117.8 no
C8' C7' H7' 117.8 no
C13' C8' C9' 119.5(3) no
C13' C8' C7' 121.7(3) no
C9' C8' C7' 118.8(3) no
C10' C9' C8' 123.0(3) no
C10' C9' H9' 118.5 no
C8' C9' H9' 118.5 no
C9' C10' C11' 117.2(3) no
C9' C10' H10' 121.4 no
C11' C10' H10' 121.4 no
N2' C11' C10' 128.7(3) no
N2' C11' C12' 110.0(3) no
C10' C11' C12' 121.3(3) no
C13' C12' C11' 119.7(3) no
C13' C12' C14' 133.7(3) no
C11' C12' C14' 106.6(3) no
C8' C13' C12' 119.3(3) no
C8' C13' H13' 120.3 no
C12' C13' H13' 120.3 no
C15' C14' C19' 119.6(3) no
C15' C14' C12' 134.2(3) no
C19' C14' C12' 106.2(3) no
C16' C15' C14' 118.8(3) no
C16' C15' H15' 120.6 no
C14' C15' H15' 120.6 no
C15' C16' C17' 120.8(4) no
C15' C16' H16' 119.6 no
C17' C16' H16' 119.6 no
C18' C17' C16' 122.2(4) no
C18' C17' H17' 118.9 no
C16' C17' H17' 118.9 no
C17' C18' C19' 116.1(4) no
C17' C18' H18' 122.0 no
C19' C18' H18' 122.0 no
C18' C19' N2' 128.1(3) no
C18' C19' C14' 122.5(3) no
N2' C19' C14' 109.4(3) no
N1' C20' H20D 109.5 no
N1' C20' H20E 109.5 no
H20D C20' H20E 109.5 no
N1' C20' H20F 109.5 no
H20D C20' H20F 109.5 no
H20E C20' H20F 109.5 no
N2' C21' C22' 110.8(3) no
N2' C21' H21C 109.5 no
C22' C21' H21C 109.5 no
N2' C21' H21D 109.5 no
C22' C21' H21D 109.5 no
H21C C21' H21D 108.1 no
C21' C22' H22D 109.5 no
C21' C22' H22E 109.5 no
H22D C22' H22E 109.5 no
C21' C22' H22F 109.5 no
H22D C22' H22F 109.5 no
H22E C22' H22F 109.5 no

loop_
_geom_bond_atom_site_label_1
_geom_bond_atom_site_label_2
_geom_bond_site_symmetry_2
_geom_bond_distance
_geom_bond_publ_flag
N1 C1 . 1.351(4) no
N1 C5 . 1.355(4) no
N1 C20 . 1.479(4) no
N2 C11 . 1.387(4) no
N2 C19 . 1.404(4) no
N2 C21 . 1.467(4) no
C1 C2 . 1.368(4) no
C1 H1 . .9500 no
C2 C3 . 1.417(5) no
C2 H2 . .9500 no
C3 C4 . 1.405(5) no
C3 C6 . 1.457(4) no
C4 C5 . 1.376(5) no
C4 H4 . .9500 no
C5 H5 . .9500 no
C6 C7 . 1.344(5) no
C6 H6 . .9500 no
C7 C8 . 1.466(4) no
C7 H7 . .9500 no
C8 C13 . 1.398(4) no
C8 C9 . 1.417(5) no
C9 C10 . 1.386(4) no
C9 H9 . .9500 no
C10 C11 . 1.417(4) no
C10 H10 . .9500 no
C11 C12 . 1.417(4) no
C12 C13 . 1.396(4) no
C12 C14 . 1.454(4) no
C13 H13 . .9500 no
C14 C15 . 1.406(5) no
C14 C19 . 1.415(4) no
C15 C16 . 1.394(5) no
C15 H15 . .9500 no
C16 C17 . 1.407(5) no
C16 H16 . .9500 no
C17 C18 . 1.399(5) no
C17 H17 . .9500 no
C18 C19 . 1.399(4) no
C18 H18 . .9500 no
C20 H20A . .9800 no
C20 H20B . .9800 no
C20 H20C . .9800 no
C21 C22 . 1.528(4) no
C21 H21A . .9900 no
C21 H21B . .9900 no
C22 H22A . .9800 no
C22 H22B . .9800 no
C22 H22C . .9800 no
N1' C1' . 1.353(4) no
N1' C5' . 1.349(4) no
N1' C20' . 1.479(4) no
N2' C11' . 1.389(4) no
N2' C19' . 1.400(4) no
N2' C21' . 1.468(4) no
C1' C2' . 1.355(5) no
C1' H1' . .9500 no
C2' C3' . 1.419(5) no
C2' H2' . .9500 no
C3' C4' . 1.403(5) no
C3' C6' . 1.475(5) no
C4' C5' . 1.389(5) no
C4' H4' . .9500 no
C5' H5' . .9500 no
C6' C7' . 1.325(5) no
C6' H6' . .9500 no
C7' C8' . 1.476(5) no
C7' H7' . .9500 no
C8' C13' . 1.395(5) no
C8' C9' . 1.406(5) no
C9' C10' . 1.390(5) no
C9' H9' . .9500 no
C10' C11' . 1.407(5) no
C10' H10' . .9500 no
C11' C12' . 1.421(5) no
C12' C13' . 1.413(5) no
C12' C14' . 1.447(5) no
C13' H13' . .9500 no
C14' C15' . 1.400(5) no
C14' C19' . 1.432(5) no
C15' C16' . 1.374(5) no
C15' H15' . .9500 no
C16' C17' . 1.428(6) no
C16' H16' . .9500 no
C17' C18' . 1.395(5) no
C17' H17' . .9500 no
C18' C19' . 1.399(5) no
C18' H18' . .9500 no
C20' H20D . .9800 no
C20' H20E . .9800 no
C20' H20F . .9800 no
C21' C22' . 1.533(5) no
C21' H21C . .9900 no
C21' H21D . .9900 no
C22' H22D . .9800 no
C22' H22E . .9800 no
C22' H22F . .9800 no

loop_
_geom_hbond_atom_site_label_D
_geom_hbond_atom_site_label_H
_geom_hbond_atom_site_label_A
_geom_hbond_site_symmetry_A
_geom_hbond_distance_DH
_geom_hbond_distance_HA
_geom_hbond_distance_DA
_geom_hbond_angle_DHA
_geom_hbond_publ_flag
C1 H1 I1 . .95 3.15 3.921(3) 140 yes
C20 H20C I1 . .98 3.17 4.100(4) 159 yes
C5' H5' I1 2_665 .95 3.17 3.951(4) 140 yes
C21' H21D I1 2_566 .99 3.15 4.105(4) 163 yes
C21 H21A I1 1_456 .99 3.17 4.069(3) 152 yes
C20 H20A I1' . .98 2.95 3.911(4) 168 yes
C6' H6' I1' . .95 3.09 4.017(4) 166 yes
C13' H13' I1' . .95 3.11 4.055(4) 174 yes
C2' H2' I1'' . .95 3.07 3.970(5) 159 yes
C6' H6' I1'' . .95 3.17 4.049(5) 155 yes
C17' H17' I1'' 2_566 .95 3.11 3.973(6) 151 yes
C20' H20F I1'' 2_665 .98 2.90 3.806(5) 154 yes

loop_
_geom_torsion_atom_site_label_1
_geom_torsion_atom_site_label_2
_geom_torsion_atom_site_label_3
_geom_torsion_atom_site_label_4
_geom_torsion
_geom_torsion_publ_flag
C5 N1 C1 C2 -.2(5) no
C20 N1 C1 C2 -179.5(3) no
N1 C1 C2 C3 -.8(5) no
C1 C2 C3 C4 2.0(4) no
C1 C2 C3 C6 -178.4(3) no
C2 C3 C4 C5 -2.2(5) no
C6 C3 C4 C5 178.2(3) no
C1 N1 C5 C4 .0(5) no
C20 N1 C5 C4 179.3(3) no
C3 C4 C5 N1 1.3(5) no
C4 C3 C6 C7 -4.6(5) no
C2 C3 C6 C7 175.9(3) no
C3 C6 C7 C8 -178.4(3) no
C6 C7 C8 C13 -174.0(3) no
C6 C7 C8 C9 5.7(5) no
C13 C8 C9 C10 .6(5) no
C7 C8 C9 C10 -179.1(3) no
C8 C9 C10 C11 .5(4) no
C19 N2 C11 C12 .3(3) no
C21 N2 C11 C12 -177.4(3) no
C19 N2 C11 C10 179.2(3) no
C21 N2 C11 C10 1.4(5) no
C9 C10 C11 N2 -179.3(3) no
C9 C10 C11 C12 -.5(4) no
N2 C11 C12 C13 178.3(3) no
C10 C11 C12 C13 -.7(4) no
N2 C11 C12 C14 -.1(3) no
C10 C11 C12 C14 -179.1(3) no
C11 C12 C13 C8 1.8(4) no
C14 C12 C13 C8 179.8(3) no
C9 C8 C13 C12 -1.8(4) no
C7 C8 C13 C12 177.9(3) no
C13 C12 C14 C15 1.1(6) no
C11 C12 C14 C15 179.3(3) no
C13 C12 C14 C19 -178.3(3) no
C11 C12 C14 C19 -.1(3) no
C19 C14 C15 C16 -1.6(5) no
C12 C14 C15 C16 179.1(3) no
C14 C15 C16 C17 1.0(5) no
C15 C16 C17 C18 .7(5) no
C16 C17 C18 C19 -1.6(5) no
C17 C18 C19 N2 -179.3(3) no
C17 C18 C19 C14 .9(4) no
C11 N2 C19 C18 179.8(3) no
C21 N2 C19 C18 -2.4(5) no
C11 N2 C19 C14 -.4(3) no
C21 N2 C19 C14 177.4(3) no
C15 C14 C19 C18 .6(4) no
C12 C14 C19 C18 -179.9(3) no
C15 C14 C19 N2 -179.2(3) no
C12 C14 C19 N2 .3(3) no
C11 N2 C21 C22 -101.3(3) no
C19 N2 C21 C22 81.2(4) no
C5' N1' C1' C2' .0(5) no
C20' N1' C1' C2' -179.3(3) no
N1' C1' C2' C3' -.5(5) no
C1' C2' C3' C4' .1(5) no
C1' C2' C3' C6' -179.7(3) no
C2' C3' C4' C5' .7(5) no
C6' C3' C4' C5' -179.5(3) no
C1' N1' C5' C4' .9(5) no
C20' N1' C5' C4' -179.9(3) no
C3' C4' C5' N1' -1.2(5) no
C4' C3' C6' C7' -2.7(5) no
C2' C3' C6' C7' 177.0(3) no
C3' C6' C7' C8' -179.0(3) no
C6' C7' C8' C13' 1.1(5) no
C6' C7' C8' C9' 179.0(3) no
C13' C8' C9' C10' -.1(5) no
C7' C8' C9' C10' -178.2(3) no
C8' C9' C10' C11' .7(5) no
C19' N2' C11' C10' 178.5(3) no
C21' N2' C11' C10' 8.6(5) no
C19' N2' C11' C12' -1.8(3) no
C21' N2' C11' C12' -171.6(3) no
C9' C10' C11' N2' 178.3(3) no
C9' C10' C11' C12' -1.5(4) no
N2' C11' C12' C13' -178.1(3) no
C10' C11' C12' C13' 1.7(4) no
N2' C11' C12' C14' 1.1(3) no
C10' C11' C12' C14' -179.1(3) no
C9' C8' C13' C12' .3(5) no
C7' C8' C13' C12' 178.3(3) no
C11' C12' C13' C8' -1.1(4) no
C14' C12' C13' C8' 180.0(3) no
C13' C12' C14' C15' -.9(6) no
C11' C12' C14' C15' -179.9(3) no
C13' C12' C14' C19' 179.0(3) no
C11' C12' C14' C19' .0(3) no
C19' C14' C15' C16' -.4(5) no
C12' C14' C15' C16' 179.4(3) no
C14' C15' C16' C17' -.1(5) no
C15' C16' C17' C18' .8(6) no
C16' C17' C18' C19' -.9(5) no
C17' C18' C19' N2' -177.9(3) no
C17' C18' C19' C14' .4(5) no
C11' N2' C19' C18' -179.8(3) no
C21' N2' C19' C18' -10.0(5) no
C11' N2' C19' C14' 1.7(3) no
C21' N2' C19' C14' 171.6(3) no
C15' C14' C19' C18' .3(5) no
C12' C14' C19' C18' -179.6(3) no
C15' C14' C19' N2' 178.8(3) no
C12' C14' C19' N2' -1.1(3) no
C11' N2' C21' C22' 85.1(4) no
C19' N2' C21' C22' -83.0(4) no
